data_7235038
loop_
_publ_author_name
'Yuqiao Zhou'
'Liling Cao'
'Chensheng Lin'
'Min Luo'
'Tao Yan'
'Ning Ye'
'Wendan Cheng'

_publ_section_title
;
 AMgPO4.6H2O (A = Rb, Cs): strong SHG responses originated from orderly
 PO4 groups
;
_journal_name_full 'Journal of Materials Chemistry C'
_journal_page_first 9219
_journal_page_last 9226
_journal_paper_doi 10.1039/C6TC03295H
_journal_volume 4
_journal_year 2016
_chemical_formula_sum 'H12 Mg O10 P Rb'
_chemical_formula_weight 312.85
_space_group_IT_number 31
_space_group_name_Hall 'P 2ac -2'
_space_group_name_H-M_alt 'P m n 21'
_symmetry_cell_setting orthorhombic
_symmetry_space_group_name_H-M 'P m n 21'
_atom_sites_solution_hydrogens geom
_atom_sites_solution_primary direct
_atom_sites_solution_secondary difmap
_cell_angle_alpha 90.00
_cell_angle_beta 90.00
_cell_angle_gamma 90.00
_cell_formula_units_Z 2
_cell_length_a 6.896(6)
_cell_length_b 6.191(5)
_cell_length_c 11.341(9)
_cell_measurement_reflns_used 458
_cell_measurement_temperature 293(2)
_cell_measurement_theta_max 27.4701
_cell_measurement_theta_min 2.3025
_cell_volume 484.2(7)
_computing_cell_refinement 'CrystalClear (Rigaku Inc., 2008)'
_computing_data_collection 'CrystalClear (Rigaku Inc., 2008)'
_computing_data_reduction 'CrystalClear (Rigaku Inc., 2008)'
_computing_molecular_graphics 'SHELXL-97 (Sheldrick, 1997)'
_computing_publication_material 'SHELXL-97 (Sheldrick, 1997)'
_computing_structure_refinement 'SHELXL-97 (Sheldrick, 1997)'
_computing_structure_solution 'SHELXS-97 (Sheldrick, 1990)'
_diffrn_ambient_temperature 293(2)
_diffrn_detector_area_resol_mean 14.6306
_diffrn_measured_fraction_theta_full 0.998
_diffrn_measured_fraction_theta_max 0.998
_diffrn_measurement_device_type CCD
_diffrn_measurement_method
;
Mercury70 (2x2 bin mode) 
;
_diffrn_radiation_monochromator graphite
_diffrn_radiation_source 'fine-focus sealed tube'
_diffrn_radiation_type MoK\a
_diffrn_radiation_wavelength 0.71073
_diffrn_reflns_av_R_equivalents 0.0639
_diffrn_reflns_av_sigmaI/netI 0.1091
_diffrn_reflns_limit_h_max 8
_diffrn_reflns_limit_h_min -8
_diffrn_reflns_limit_k_max 8
_diffrn_reflns_limit_k_min -8
_diffrn_reflns_limit_l_max 14
_diffrn_reflns_limit_l_min -14
_diffrn_reflns_number 3492
_diffrn_reflns_theta_full 27.48
_diffrn_reflns_theta_max 27.48
_diffrn_reflns_theta_min 3.29
_diffrn_standards_decay_% 0
_diffrn_standards_interval_count none
_diffrn_standards_interval_time none
_exptl_absorpt_coefficient_mu 5.373
_exptl_absorpt_correction_T_max 1.0000
_exptl_absorpt_correction_T_min 0.8418
_exptl_absorpt_correction_type multi-scan
_exptl_crystal_colour colorless
_exptl_crystal_density_diffrn 2.146
_exptl_crystal_density_method 'not measured'
_exptl_crystal_description Prism
_exptl_crystal_F_000 312
_exptl_crystal_size_max 0.1000
_exptl_crystal_size_mid 0.1000
_exptl_crystal_size_min 0.0500
_refine_diff_density_max 0.556
_refine_diff_density_min -0.624
_refine_diff_density_rms 0.089
_refine_ls_abs_structure_details 'Flack H D (1983), Acta Cryst. A39, 876-881'
_refine_ls_abs_structure_Flack 0.00
_refine_ls_extinction_method none
_refine_ls_goodness_of_fit_ref 1.290
_refine_ls_hydrogen_treatment mixed
_refine_ls_matrix_type full
_refine_ls_number_parameters 91
_refine_ls_number_reflns 1179
_refine_ls_number_restraints 17
_refine_ls_restrained_S_all 1.827
_refine_ls_R_factor_all 0.0710
_refine_ls_R_factor_gt 0.0501
_refine_ls_shift/su_max 0.006
_refine_ls_shift/su_mean 0.001
_refine_ls_structure_factor_coef Fsqd
_refine_ls_weighting_details 'calc w=1/[\s^2^(Fo^2^)+(0.0000P)^2^+0.0000P] where P=(Fo^2^+2Fc^2^)/3'
_refine_ls_weighting_scheme calc
_refine_ls_wR_factor_gt 0.0897
_refine_ls_wR_factor_ref 0.0937
_reflns_number_gt 728
_reflns_number_total 1179
_reflns_threshold_expression >2sigma(I)
_cod_data_source_file J-Mater-Chem-C-2016-4-9219.cif
_cod_data_source_block y
_cod_depositor_comments
;
The following automatic conversions were performed:

data item '_exptl_absorpt_correction_type' value 'Multi-scan' was
changed to 'multi-scan' in accordance with the built-in table derived
from the CIF Core dictionary named 'cif_core.dic' version 2.4.5 last
updated on 2014-11-21.

data item '_symmetry_cell_setting' value 'Orthorhombic' was changed
to 'orthorhombic' in accordance with the built-in table derived from
the CIF Core dictionary named 'cif_core.dic' version 2.4.5 last
updated on 2014-11-21.

Automatic conversion script
Id: cif_fix_values 6909 2019-04-08 15:41:33Z antanas 
;
_cod_original_cell_volume 484.1(7)
_cod_original_sg_symbol_H-M Pmn21
_cod_database_code 7235038

loop_
_symmetry_equiv_pos_as_xyz
'x, y, z'
'-x+1/2, -y, z+1/2'
'x+1/2, -y, z+1/2'
'-x, y, z'

loop_
_atom_site_label
_atom_site_type_symbol
_atom_site_fract_x
_atom_site_fract_y
_atom_site_fract_z
_atom_site_U_iso_or_equiv
_atom_site_adp_type
_atom_site_occupancy
_atom_site_symmetry_multiplicity
_atom_site_calc_flag
_atom_site_refinement_flags
_atom_site_disorder_assembly
_atom_site_disorder_group
Rb1 Rb 0.5000 0.64983(13) 0.39883(6) 0.0485(3) Uani 1 2 d S . .
Mg1 Mg 0.0000 0.3869(4) 0.25280(18) 0.0236(6) Uani 1 2 d SD . .
P1 P 0.5000 1.0167(3) 0.12013(17) 0.0232(4) Uani 1 2 d S . .
O1 O 0.5000 1.0404(7) 0.2553(4) 0.0272(12) Uani 1 2 d S . .
O2 O 0.3172(4) 0.8959(5) 0.0791(3) 0.0248(7) Uani 1 1 d . . .
O3 O 0.5000 1.2450(7) 0.0634(4) 0.0301(11) Uani 1 2 d S . .
O4 O 0.2131(5) 0.4980(7) 0.1400(4) 0.0378(10) Uani 1 1 d D . .
H4A H 0.231(6) 0.628(2) 0.132(5) 0.057 Uiso 1 1 d D . .
H4B H 0.300(5) 0.418(5) 0.118(5) 0.057 Uiso 1 1 d D . .
O5 O 0.0000 0.0891(8) 0.1609(5) 0.0390(15) Uani 1 2 d S . .
O6 O 0.2213(5) 0.2709(5) 0.3623(3) 0.0322(9) Uani 1 1 d D . .
H6A H 0.303(5) 0.198(7) 0.325(3) 0.048 Uiso 1 1 d D . .
H6B H 0.196(7) 0.215(7) 0.427(2) 0.048 Uiso 1 1 d D . .
O7 O 0.0000 0.6976(8) 0.3343(4) 0.0424(15) Uani 1 2 d SD . .
H7A H 0.0000 0.812(2) 0.2958(17) 0.064 Uiso 1 2 d SD . .
H7B H 0.0000 0.720(3) 0.4065(10) 0.064 Uiso 1 2 d SD . .
H5 H 0.1007 0.0023 0.1245 0.064 Uiso 1 1 d R . .

loop_
_atom_site_aniso_label
_atom_site_aniso_U_11
_atom_site_aniso_U_22
_atom_site_aniso_U_33
_atom_site_aniso_U_23
_atom_site_aniso_U_13
_atom_site_aniso_U_12
Rb1 0.0584(5) 0.0438(5) 0.0432(4) 0.0098(5) 0.000 0.000
Mg1 0.0235(14) 0.0285(15) 0.0190(12) -0.0015(10) 0.000 0.000
P1 0.0275(11) 0.0229(11) 0.0190(8) -0.0005(9) 0.000 0.000
O1 0.032(3) 0.033(3) 0.017(3) 0.001(2) 0.000 0.000
O2 0.0214(17) 0.0234(18) 0.0295(16) -0.0067(16) 0.0017(18) -0.0033(15)
O3 0.038(3) 0.028(3) 0.024(2) 0.005(2) 0.000 0.000
O4 0.043(3) 0.0230(19) 0.047(2) 0.0071(19) 0.017(2) 0.0065(19)
O5 0.032(3) 0.035(3) 0.050(4) -0.023(3) 0.000 0.000
O6 0.032(2) 0.040(2) 0.025(2) 0.0100(17) 0.0052(14) 0.0044(18)
O7 0.079(4) 0.025(3) 0.023(3) 0.002(2) 0.000 0.000

loop_
_atom_type_symbol
_atom_type_description
_atom_type_scat_dispersion_real
_atom_type_scat_dispersion_imag
_atom_type_scat_source
O O 0.0106 0.0060 'International Tables Vol C Tables 4.2.6.8 and 6.1.1.4'
H H 0.0000 0.0000 'International Tables Vol C Tables 4.2.6.8 and 6.1.1.4'
Mg Mg 0.0486 0.0363 'International Tables Vol C Tables 4.2.6.8 and 6.1.1.4'
P P 0.1023 0.0942 'International Tables Vol C Tables 4.2.6.8 and 6.1.1.4'
Rb Rb -0.9393 2.9676 'International Tables Vol C Tables 4.2.6.8 and 6.1.1.4'

loop_
_geom_angle_atom_site_label_1
_geom_angle_atom_site_label_2
_geom_angle_atom_site_label_3
_geom_angle
_geom_angle_site_symmetry_1
_geom_angle_site_symmetry_3
O1 Rb1 O6 124.07(9) . .
O1 Rb1 O6 124.07(9) . 4_655
O6 Rb1 O6 77.80(14) . 4_655
O1 Rb1 O4 134.94(10) . 3_565
O6 Rb1 O4 100.53(10) . 3_565
O6 Rb1 O4 67.21(10) 4_655 3_565
O1 Rb1 O4 134.94(10) . 2_565
O6 Rb1 O4 67.21(10) . 2_565
O6 Rb1 O4 100.53(10) 4_655 2_565
O4 Rb1 O4 54.00(14) 3_565 2_565
O1 Rb1 O5 95.40(13) . 2_565
O6 Rb1 O5 119.02(9) . 2_565
O6 Rb1 O5 119.02(9) 4_655 2_565
O4 Rb1 O5 52.61(11) 3_565 2_565
O4 Rb1 O5 52.61(11) 2_565 2_565
O1 Rb1 O7 79.34(7) . .
O6 Rb1 O7 54.83(10) . .
O6 Rb1 O7 130.41(11) 4_655 .
O4 Rb1 O7 129.87(10) 3_565 .
O4 Rb1 O7 75.88(10) 2_565 .
O5 Rb1 O7 98.15(8) 2_565 .
O1 Rb1 O7 79.34(7) . 1_655
O6 Rb1 O7 130.41(11) . 1_655
O6 Rb1 O7 54.83(10) 4_655 1_655
O4 Rb1 O7 75.88(10) 3_565 1_655
O4 Rb1 O7 129.87(10) 2_565 1_655
O5 Rb1 O7 98.15(8) 2_565 1_655
O7 Rb1 O7 154.21(14) . 1_655
O1 Rb1 P1 20.35(8) . .
O6 Rb1 P1 109.72(7) . .
O6 Rb1 P1 109.72(7) 4_655 .
O4 Rb1 P1 148.34(8) 3_565 .
O4 Rb1 P1 148.34(8) 2_565 .
O5 Rb1 P1 115.75(10) 2_565 .
O7 Rb1 P1 77.48(7) . .
O7 Rb1 P1 77.48(7) 1_655 .
O1 Rb1 Mg1 127.19(10) . 2_565
O6 Rb1 Mg1 95.27(6) . 2_565
O6 Rb1 Mg1 95.27(6) 4_655 2_565
O4 Rb1 Mg1 30.73(7) 3_565 2_565
O4 Rb1 Mg1 30.73(7) 2_565 2_565
O5 Rb1 Mg1 31.78(9) 2_565 2_565
O7 Rb1 Mg1 102.20(7) . 2_565
O7 Rb1 Mg1 102.20(7) 1_655 2_565
P1 Rb1 Mg1 147.54(6) . 2_565
O1 Rb1 Mg1 95.88(7) . .
O6 Rb1 Mg1 28.97(6) . .
O6 Rb1 Mg1 99.60(9) 4_655 .
O4 Rb1 Mg1 127.05(8) 3_565 .
O4 Rb1 Mg1 81.34(9) 2_565 .
O5 Rb1 Mg1 122.49(4) 2_565 .
O7 Rb1 Mg1 30.89(9) . .
O7 Rb1 Mg1 139.36(9) 1_655 .
P1 Rb1 Mg1 84.55(5) . .
Mg1 Rb1 Mg1 112.06(4) 2_565 .
O1 Rb1 Mg1 95.88(7) . 1_655
O6 Rb1 Mg1 99.60(9) . 1_655
O6 Rb1 Mg1 28.97(6) 4_655 1_655
O4 Rb1 Mg1 81.34(9) 3_565 1_655
O4 Rb1 Mg1 127.05(8) 2_565 1_655
O5 Rb1 Mg1 122.49(4) 2_565 1_655
O7 Rb1 Mg1 139.36(9) . 1_655
O7 Rb1 Mg1 30.89(9) 1_655 1_655
P1 Rb1 Mg1 84.55(5) . 1_655
Mg1 Rb1 Mg1 112.06(4) 2_565 1_655
Mg1 Rb1 Mg1 112.08(8) . 1_655
O1 Rb1 H6A 125.1(8) . .
O6 Rb1 H6A 15.0(3) . .
O6 Rb1 H6A 64.2(5) 4_655 .
O4 Rb1 H6A 99.5(8) 3_565 .
O4 Rb1 H6A 77.4(6) 2_565 .
O5 Rb1 H6A 130.0(6) 2_565 .
O7 Rb1 H6A 66.9(6) . .
O7 Rb1 H6A 115.5(3) 1_655 .
P1 Rb1 H6A 107.2(8) . .
Mg1 Rb1 H6A 102.1(7) 2_565 .
Mg1 Rb1 H6A 37.5(7) . .
Mg1 Rb1 H6A 84.6(3) 1_655 .
O4 Mg1 O4 90.7(3) 4 .
O4 Mg1 O6 178.13(19) 4 .
O4 Mg1 O6 87.88(16) . .
O4 Mg1 O6 87.88(16) 4 4
O4 Mg1 O6 178.13(19) . 4
O6 Mg1 O6 93.5(2) . 4
O4 Mg1 O5 89.15(18) 4 .
O4 Mg1 O5 89.15(18) . .
O6 Mg1 O5 89.63(15) . .
O6 Mg1 O5 89.63(15) 4 .
O4 Mg1 O7 88.16(16) 4 .
O4 Mg1 O7 88.16(16) . .
O6 Mg1 O7 92.99(15) . .
O6 Mg1 O7 92.99(15) 4 .
O5 Mg1 O7 176.2(2) . .
O4 Mg1 Rb1 53.19(14) 4 2_564
O4 Mg1 Rb1 53.19(14) . 2_564
O6 Mg1 Rb1 124.94(11) . 2_564
O6 Mg1 Rb1 124.94(11) 4 2_564
O5 Mg1 Rb1 57.27(16) . 2_564
O7 Mg1 Rb1 118.90(14) . 2_564
O4 Mg1 Rb1 134.92(15) 4 .
O4 Mg1 Rb1 61.72(14) . .
O6 Mg1 Rb1 45.07(11) . .
O6 Mg1 Rb1 120.15(13) 4 .
O5 Mg1 Rb1 122.48(5) . .
O7 Mg1 Rb1 58.30(5) . .
Rb1 Mg1 Rb1 114.83(4) 2_564 .
O4 Mg1 Rb1 61.72(14) 4 1_455
O4 Mg1 Rb1 134.92(15) . 1_455
O6 Mg1 Rb1 120.15(13) . 1_455
O6 Mg1 Rb1 45.07(11) 4 1_455
O5 Mg1 Rb1 122.48(5) . 1_455
O7 Mg1 Rb1 58.30(5) . 1_455
Rb1 Mg1 Rb1 114.83(4) 2_564 1_455
Rb1 Mg1 Rb1 112.07(8) . 1_455
O2 P1 O2 110.1(3) . 4_655
O2 P1 O1 110.32(18) . .
O2 P1 O1 110.32(18) 4_655 .
O2 P1 O3 108.51(17) . .
O2 P1 O3 108.51(17) 4_655 .
O1 P1 O3 109.0(3) . .
O2 P1 Rb1 87.80(16) . .
O2 P1 Rb1 87.80(16) 4_655 .
O1 P1 Rb1 41.16(17) . .
O3 P1 Rb1 150.18(19) . .
P1 O1 Rb1 118.5(2) . .
Mg1 O4 Rb1 96.09(16) . 2_564
Mg1 O4 H4A 120(3) . .
Rb1 O4 H4A 104(4) 2_564 .
Mg1 O4 H4B 120(3) . .
Rb1 O4 H4B 85(4) 2_564 .
H4A O4 H4B 117(2) . .
Mg1 O5 Rb1 90.94(18) . 2_564
Mg1 O5 H5 133.7 . .
Rb1 O5 H5 83.8 2_564 .
Mg1 O6 Rb1 105.96(13) . .
Mg1 O6 H6A 112(3) . .
Rb1 O6 H6A 93(4) . .
Mg1 O6 H6B 121(3) . .
Rb1 O6 H6B 109(4) . .
H6A O6 H6B 111.5(18) . .
Mg1 O7 Rb1 90.81(9) . .
Mg1 O7 Rb1 90.81(9) . 1_455
Rb1 O7 Rb1 154.21(14) . 1_455
Mg1 O7 H7A 122.6(15) . .
Rb1 O7 H7A 100.4(2) . .
Rb1 O7 H7A 100.4(2) 1_455 .
Mg1 O7 H7B 125.2(14) . .
Rb1 O7 H7B 79.03(18) . .
Rb1 O7 H7B 79.03(18) 1_455 .
H7A O7 H7B 112.2(18) . .

loop_
_geom_bond_atom_site_label_1
_geom_bond_atom_site_label_2
_geom_bond_distance
_geom_bond_site_symmetry_2
Rb1 O1 2.915(5) .
Rb1 O6 3.061(4) .
Rb1 O6 3.061(4) 4_655
Rb1 O4 3.237(5) 3_565
Rb1 O4 3.237(5) 2_565
Rb1 O5 3.383(6) 2_565
Rb1 O7 3.537(3) .
Rb1 O7 3.537(3) 1_655
Rb1 P1 3.892(3) .
Rb1 Mg1 4.021(4) 2_565
Rb1 Mg1 4.157(3) .
Rb1 Mg1 4.157(3) 1_655
Rb1 H6A 3.22(5) .
Mg1 O4 2.066(4) 4
Mg1 O4 2.066(4) .
Mg1 O6 2.094(4) .
Mg1 O6 2.094(4) 4
Mg1 O5 2.118(5) .
Mg1 O7 2.134(6) .
Mg1 Rb1 4.021(4) 2_564
Mg1 Rb1 4.157(3) 1_455
P1 O2 1.538(3) .
P1 O2 1.538(3) 4_655
P1 O1 1.540(5) .
P1 O3 1.553(4) .
O4 Rb1 3.237(5) 2_564
O4 H4A 0.819(10) .
O4 H4B 0.813(10) .
O5 Rb1 3.383(6) 2_564
O5 H5 0.9700 .
O6 H6A 0.834(10) .
O6 H6B 0.831(10) .
O7 Rb1 3.537(3) 1_455
O7 H7A 0.830(10) .
O7 H7B 0.831(10) .

loop_
_geom_hbond_atom_site_label_D
_geom_hbond_atom_site_label_H
_geom_hbond_atom_site_label_A
_geom_hbond_distance_DH
_geom_hbond_distance_HA
_geom_hbond_distance_DA
_geom_hbond_angle_DHA
_geom_hbond_site_symmetry_A
O4 H4A O2 0.819(10) 1.861(18) 2.657(5) 164(5) .
O4 H4B O3 0.813(10) 1.856(11) 2.669(5) 177(5) 1_545
O5 H5 O2 0.97 1.71 2.660(4) 165.0 1_545
O6 H6B O2 0.831(10) 1.858(15) 2.680(5) 170(5) 2_565
O7 H7A O5 0.830(10) 2.300(13) 3.121(8) 170(2) 1_565
O7 H7B O3 0.831(10) 1.792(12) 2.622(7) 177(2) 2_575
